data_7712297
loop_
_publ_author_name
'Shiga, Takuya'
'Miyamoto, Haruka'
'Okamoto, Yukiko'
'Oshio, Hiroki'
'Mihara, Nozomi'
'Nihei, Masayuki'

_publ_section_title
;
 Tetranuclear [Cu<sub>3</sub>Ln] complexes derived from a tetraketone-type
 ligand.
;
_journal_name_full 'Dalton transactions (Cambridge, England : 2003)'
_journal_paper_doi 10.1039/d2dt03892g
_journal_year 2023
_chemical_formula_moiety 'C26 H32 Cu3 Dy N3 O23, C H4 O '
_chemical_formula_sum 'C27 H36 Cu3 Dy N3 O24'
_chemical_formula_weight 1139.71
_space_group_crystal_system triclinic
_space_group_IT_number 2
_space_group_name_Hall '-P 1'
_space_group_name_H-M_alt 'P -1'
_atom_sites_solution_hydrogens geom
_audit_creation_method SHELXL-2016/6
_audit_update_record
;
2022-11-30 deposited with the CCDC.	2023-01-30 downloaded from the CCDC.
;
_cell_angle_alpha 93.0390(10)
_cell_angle_beta 91.7730(10)
_cell_angle_gamma 105.8840(10)
_cell_formula_units_Z 2
_cell_length_a 7.9231(6)
_cell_length_b 11.5750(10)
_cell_length_c 22.3077(18)
_cell_measurement_reflns_used 9706
_cell_measurement_temperature 100(2)
_cell_measurement_theta_max 27.48
_cell_measurement_theta_min 2.67
_cell_volume 1962.8(3)
_computing_cell_refinement 'Bruker SAINT'
_computing_data_collection 'Bruker APEX2'
_computing_data_reduction 'Bruker SAINT'
_computing_molecular_graphics 'Bruker SHELXTL'
_computing_publication_material 'Bruker SHELXTL'
_computing_structure_refinement 'SHELXL-2016/6 (Sheldrick, 2016)'
_computing_structure_solution 'SHELXS-97 (Sheldrick 2008)'
_diffrn_ambient_temperature 100(2)
_diffrn_measured_fraction_theta_full 0.981
_diffrn_measured_fraction_theta_max 0.958
_diffrn_measurement_device_type 'Bruker APEX-II CCD'
_diffrn_measurement_method '\f and \w scans'
_diffrn_radiation_type MoK\a
_diffrn_radiation_wavelength 0.71073
_diffrn_reflns_av_R_equivalents 0.1627
_diffrn_reflns_av_unetI/netI 0.0732
_diffrn_reflns_Laue_measured_fraction_full 0.981
_diffrn_reflns_Laue_measured_fraction_max 0.958
_diffrn_reflns_limit_h_max 10
_diffrn_reflns_limit_h_min -10
_diffrn_reflns_limit_k_max 10
_diffrn_reflns_limit_k_min -15
_diffrn_reflns_limit_l_max 28
_diffrn_reflns_limit_l_min -24
_diffrn_reflns_number 11429
_diffrn_reflns_point_group_measured_fraction_full 0.981
_diffrn_reflns_point_group_measured_fraction_max 0.958
_diffrn_reflns_theta_full 25.242
_diffrn_reflns_theta_max 27.481
_diffrn_reflns_theta_min 1.830
_exptl_absorpt_coefficient_mu 3.578
_exptl_absorpt_correction_T_max 0.7456
_exptl_absorpt_correction_T_min 0.5422
_exptl_absorpt_correction_type empirical
_exptl_absorpt_process_details SADABS
_exptl_crystal_colour green
_exptl_crystal_density_diffrn 1.928
_exptl_crystal_density_meas ?
_exptl_crystal_description plates
_exptl_crystal_F_000 1128
_exptl_crystal_size_max 0.220
_exptl_crystal_size_mid 0.180
_exptl_crystal_size_min 0.090
_refine_diff_density_max 6.271
_refine_diff_density_min -4.831
_refine_diff_density_rms 0.303
_refine_ls_extinction_method none
_refine_ls_goodness_of_fit_ref 1.032
_refine_ls_hydrogen_treatment constr
_refine_ls_matrix_type full
_refine_ls_number_parameters 533
_refine_ls_number_reflns 8616
_refine_ls_number_restraints 0
_refine_ls_restrained_S_all 1.032
_refine_ls_R_factor_all 0.0639
_refine_ls_R_factor_gt 0.0629
_refine_ls_shift/su_max 0.001
_refine_ls_shift/su_mean 0.000
_refine_ls_structure_factor_coef Fsqd
_refine_ls_weighting_details 'w=1/[\s^2^(Fo^2^)+(0.1326P)^2^+7.5330P] where P=(Fo^2^+2Fc^2^)/3'
_refine_ls_weighting_scheme calc
_refine_ls_wR_factor_gt 0.1716
_refine_ls_wR_factor_ref 0.1729
_reflns_Friedel_coverage 0.000
_reflns_number_gt 8285
_reflns_number_total 8616
_reflns_threshold_expression 'I > 2\s(I)'
_cod_data_source_file d2dt03892g2.cif
_cod_data_source_block Comp3_Cu3Dy-L1
_cod_depositor_comments
;
The following automatic conversions were performed:

data item '_exptl_crystal_density_meas' value 'not measured' was
changed to '?' -- the value is perceived as not measured.

Automatic conversion script
Id: cif_fix_values 7556 2019-12-06 15:28:31Z antanas 
;
_cod_database_code 7712297
_shelx_shelxl_version_number 2016/6
_shelx_space_group_comment
;
The symmetry employed for this shelxl refinement is uniquely defined
by the following loop, which should always be used as a source of
symmetry information in preference to the above space-group names.
They are only intended as comments.
;
_shelx_estimated_absorpt_t_min 0.507
_shelx_estimated_absorpt_t_max 0.739

loop_
_space_group_symop_operation_xyz
'x, y, z'
'-x, -y, -z'

loop_
_atom_site_label
_atom_site_type_symbol
_atom_site_fract_x
_atom_site_fract_y
_atom_site_fract_z
_atom_site_U_iso_or_equiv
_atom_site_adp_type
_atom_site_occupancy
_atom_site_site_symmetry_order
_atom_site_calc_flag
_atom_site_refinement_flags_posn
_atom_site_refinement_flags_adp
_atom_site_refinement_flags_occupancy
_atom_site_disorder_assembly
_atom_site_disorder_group
Cu1 Cu 0.28395(8) 0.27653(5) 0.21434(3) 0.01094(16) Uani 1 1 d . . . . .
Cu2 Cu 0.47123(8) 0.73155(5) 0.39163(3) 0.01051(16) Uani 1 1 d . . . . .
Cu3 Cu 0.71558(8) 0.77434(5) 0.13481(3) 0.01136(16) Uani 1 1 d . . . . .
Dy1 Dy 0.50051(3) 0.58710(2) 0.24911(2) 0.00861(12) Uani 1 1 d . . . . .
O1 O 0.1279(5) 0.1491(3) 0.25514(17) 0.0150(7) Uani 1 1 d . . . . .
O2 O 0.2780(5) 0.3972(3) 0.27783(17) 0.0126(7) Uani 1 1 d . . . . .
O3 O 0.4100(5) 0.5702(3) 0.35326(17) 0.0124(7) Uani 1 1 d . . . . .
O4 O 0.4165(5) 0.6736(3) 0.47042(17) 0.0164(8) Uani 1 1 d . . . . .
O5 O 0.4636(5) 0.8887(3) 0.42203(17) 0.0147(7) Uani 1 1 d . . . . .
O6 O 0.4700(5) 0.7722(3) 0.30901(15) 0.0099(6) Uani 1 1 d . . . . .
O7 O 0.5877(5) 0.7896(3) 0.20561(16) 0.0118(7) Uani 1 1 d . . . . .
O8 O 0.7681(5) 0.9430(3) 0.11804(17) 0.0153(7) Uani 1 1 d . . . . .
O9 O 0.8508(5) 0.7427(3) 0.06853(17) 0.0145(7) Uani 1 1 d . . . . .
O10 O 0.6303(5) 0.6043(3) 0.15092(17) 0.0127(7) Uani 1 1 d . . . . .
O11 O 0.4108(5) 0.4136(3) 0.17294(17) 0.0137(7) Uani 1 1 d . . . . .
O12 O 0.2324(5) 0.1733(3) 0.14195(17) 0.0161(7) Uani 1 1 d . . . . .
O13 O 0.6454(5) 0.4494(3) 0.27784(18) 0.0161(8) Uani 1 1 d . . . . .
O14 O 0.5289(5) 0.2520(3) 0.2546(2) 0.0169(8) Uani 1 1 d . . . . .
O15 O 0.8034(8) 0.3132(5) 0.3084(3) 0.0399(12) Uani 1 1 d . . . . .
N1 N 0.6464(7) 0.3395(5) 0.2778(2) 0.0219(10) Uani 1 1 d . . . . .
O16 O 0.7747(5) 0.6945(3) 0.29497(17) 0.0139(7) Uani 1 1 d . . . . .
O17 O 0.7613(5) 0.7388(4) 0.39299(17) 0.0166(7) Uani 1 1 d . . . . .
O18 O 1.0278(8) 0.7062(6) 0.3567(3) 0.0482(15) Uani 1 1 d . . . . .
N2 N 0.8401(7) 0.7137(4) 0.3478(2) 0.0227(10) Uani 1 1 d . . . . .
O19 O 0.2504(5) 0.6067(3) 0.21088(18) 0.0152(7) Uani 1 1 d . . . . .
O20 O 0.1776(6) 0.5871(4) 0.11348(19) 0.0257(9) Uani 1 1 d . . . . .
O21 O -0.0276(8) 0.4728(6) 0.1784(3) 0.0443(14) Uani 1 1 d . . . . .
N3 N 0.1456(7) 0.5620(5) 0.1656(3) 0.0236(10) Uani 1 1 d . . . . .
C1 C 0.0161(9) 0.0349(5) 0.3363(3) 0.0225(12) Uani 1 1 d . . . . .
H1 H -0.109879 0.028190 0.333047 0.034 Uiso 1 1 calc R U . . .
H2 H 0.052886 0.034871 0.378678 0.034 Uiso 1 1 calc R U . . .
H3 H 0.039606 -0.033526 0.313718 0.034 Uiso 1 1 calc R U . . .
C2 C 0.1168(7) 0.1500(4) 0.3111(2) 0.0128(9) Uani 1 1 d . . . . .
C3 C 0.1876(7) 0.2541(4) 0.3516(2) 0.0129(9) Uani 1 1 d . . . . .
H19 H 0.184021 0.243911 0.393591 0.015 Uiso 1 1 calc R U . . .
C4 C 0.2594(7) 0.3664(4) 0.3332(2) 0.0097(9) Uani 1 1 d . . . . .
C5 C 0.3187(6) 0.4755(4) 0.3777(2) 0.0099(9) Uani 1 1 d . . . . .
C6 C 0.2768(7) 0.4691(4) 0.4370(2) 0.0143(10) Uani 1 1 d . . . . .
H20 H 0.208345 0.394297 0.449709 0.017 Uiso 1 1 calc R U . . .
C7 C 0.3304(7) 0.5686(5) 0.4808(2) 0.0134(9) Uani 1 1 d . . . . .
C8 C 0.2747(9) 0.5470(5) 0.5443(3) 0.0222(12) Uani 1 1 d . . . . .
H4 H 0.358498 0.604071 0.572367 0.033 Uiso 1 1 calc R U . . .
H5 H 0.272100 0.464590 0.553245 0.033 Uiso 1 1 calc R U . . .
H6 H 0.157387 0.558321 0.548380 0.033 Uiso 1 1 calc R U . . .
C9 C 0.4610(8) 1.0918(5) 0.4240(3) 0.0175(10) Uani 1 1 d . . . . .
H7 H 0.341649 1.078696 0.438012 0.026 Uiso 1 1 calc R U . . .
H8 H 0.485632 1.157640 0.396887 0.026 Uiso 1 1 calc R U . . .
H9 H 0.545501 1.112590 0.458565 0.026 Uiso 1 1 calc R U . . .
C10 C 0.4769(7) 0.9786(4) 0.3910(2) 0.0118(9) Uani 1 1 d . . . . .
C11 C 0.5070(7) 0.9815(5) 0.3286(2) 0.0140(10) Uani 1 1 d . . . . .
H21 H 0.524432 1.056103 0.310573 0.017 Uiso 1 1 calc R U . . .
C12 C 0.5124(6) 0.8820(4) 0.2928(2) 0.0099(9) Uani 1 1 d . . . . .
C13 C 0.5806(6) 0.8917(4) 0.2301(2) 0.0081(8) Uani 1 1 d . . . . .
C14 C 0.6357(7) 1.0017(4) 0.2052(2) 0.0125(9) Uani 1 1 d . . . . .
H22 H 0.611652 1.069014 0.225749 0.015 Uiso 1 1 calc R U . . .
C15 C 0.7260(7) 1.0215(4) 0.1508(2) 0.0115(9) Uani 1 1 d . . . . .
C16 C 0.7780(8) 1.1478(5) 0.1306(3) 0.0190(11) Uani 1 1 d . . . . .
H10 H 0.905583 1.181302 0.136102 0.029 Uiso 1 1 calc R U . . .
H11 H 0.719397 1.197599 0.154466 0.029 Uiso 1 1 calc R U . . .
H12 H 0.742795 1.146887 0.088009 0.029 Uiso 1 1 calc R U . . .
C17 C 0.9398(7) 0.6361(5) -0.0116(2) 0.0142(10) Uani 1 1 d . . . . .
H13 H 0.982485 0.716389 -0.026820 0.021 Uiso 1 1 calc R U . . .
H14 H 0.872035 0.580011 -0.043796 0.021 Uiso 1 1 calc R U . . .
H15 H 1.039958 0.608383 0.001959 0.021 Uiso 1 1 calc R U . . .
C18 C 0.8245(7) 0.6417(4) 0.0401(2) 0.0117(9) Uani 1 1 d . . . . .
C19 C 0.6939(7) 0.5340(4) 0.0542(2) 0.0136(10) Uani 1 1 d . . . . .
H23 H 0.666367 0.467533 0.025269 0.016 Uiso 1 1 calc R U . . .
C20 C 0.6065(7) 0.5216(4) 0.1069(2) 0.0121(9) Uani 1 1 d . . . . .
C21 C 0.4745(7) 0.4060(4) 0.1206(2) 0.0115(9) Uani 1 1 d . . . . .
C22 C 0.4280(7) 0.3056(5) 0.0810(2) 0.0142(10) Uani 1 1 d . . . . .
H24 H 0.483958 0.309499 0.043781 0.017 Uiso 1 1 calc R U . . .
C23 C 0.3015(7) 0.1969(5) 0.0924(2) 0.0135(9) Uani 1 1 d . . . . .
C24 C 0.2421(9) 0.0992(5) 0.0428(3) 0.0220(12) Uani 1 1 d . . . . .
H16 H 0.316729 0.044369 0.044105 0.033 Uiso 1 1 calc R U . . .
H17 H 0.251076 0.135506 0.003866 0.033 Uiso 1 1 calc R U . . .
H18 H 0.119795 0.054313 0.048004 0.033 Uiso 1 1 calc R U . . .
O22 O 0.9562(7) 0.8106(6) 0.2008(2) 0.0428(15) Uani 1 1 d . . . . .
H22A H 0.931199 0.779909 0.239201 0.051 Uiso 1 1 calc R U . . .
C25 C 1.1343(8) 0.8706(5) 0.1939(3) 0.0230(12) Uani 1 1 d . . . . .
H25 H 1.148906 0.899621 0.153421 0.034 Uiso 1 1 calc R U . . .
H26 H 1.205884 0.814848 0.199858 0.034 Uiso 1 1 calc R U . . .
H27 H 1.171886 0.939014 0.223715 0.034 Uiso 1 1 calc R U . . .
O23 O 0.4484(6) 0.7360(4) 0.06700(19) 0.0194(8) Uani 1 1 d . . . . .
H23A H 0.394673 0.657884 0.048848 0.023 Uiso 1 1 calc R U . . .
C26 C 0.3781(9) 0.8336(6) 0.0561(3) 0.0242(12) Uani 1 1 d . . . . .
H28 H 0.443322 0.904820 0.081216 0.036 Uiso 1 1 calc R U . . .
H29 H 0.254060 0.812421 0.065884 0.036 Uiso 1 1 calc R U . . .
H30 H 0.388280 0.851087 0.013637 0.036 Uiso 1 1 calc R U . . .
O24 O 0.0943(6) 0.1939(5) 0.4913(2) 0.0331(11) Uani 1 1 d . . . . .
H34 H 0.134105 0.212556 0.526879 0.050 Uiso 1 1 calc R U . . .
C27 C -0.0869(11) 0.1439(10) 0.4909(4) 0.049(2) Uani 1 1 d . . . . .
H31 H -0.138123 0.192327 0.518410 0.073 Uiso 1 1 calc R U . . .
H32 H -0.112444 0.061509 0.503786 0.073 Uiso 1 1 calc R U . . .
H33 H -0.137488 0.142634 0.450116 0.073 Uiso 1 1 calc R U . . .

loop_
_atom_site_aniso_label
_atom_site_aniso_U_11
_atom_site_aniso_U_22
_atom_site_aniso_U_33
_atom_site_aniso_U_23
_atom_site_aniso_U_13
_atom_site_aniso_U_12
Cu1 0.0191(3) 0.0021(3) 0.0103(3) -0.0013(2) 0.0066(2) 0.0003(2)
Cu2 0.0200(3) 0.0022(3) 0.0089(3) -0.0004(2) 0.0068(2) 0.0019(2)
Cu3 0.0209(3) 0.0027(3) 0.0106(3) 0.0005(2) 0.0097(2) 0.0024(2)
Dy1 0.01490(16) 0.00190(16) 0.00898(16) -0.00048(9) 0.00597(10) 0.00179(10)
O1 0.0226(18) 0.0054(16) 0.0144(18) -0.0025(13) 0.0077(14) -0.0007(13)
O2 0.0201(18) 0.0051(15) 0.0124(17) -0.0001(13) 0.0098(14) 0.0026(13)
O3 0.0191(18) 0.0042(16) 0.0130(17) -0.0014(13) 0.0073(14) 0.0012(13)
O4 0.029(2) 0.0083(17) 0.0105(17) -0.0009(13) 0.0064(15) 0.0029(15)
O5 0.0263(19) 0.0066(16) 0.0116(17) -0.0010(13) 0.0060(14) 0.0050(14)
O6 0.0194(17) 0.0041(15) 0.0058(15) -0.0022(12) 0.0050(13) 0.0024(13)
O7 0.0203(18) 0.0016(15) 0.0132(17) -0.0002(13) 0.0087(13) 0.0019(13)
O8 0.0259(19) 0.0064(16) 0.0132(17) 0.0003(13) 0.0119(14) 0.0024(14)
O9 0.0234(19) 0.0045(15) 0.0163(18) 0.0003(13) 0.0097(14) 0.0042(13)
O10 0.0230(18) 0.0026(15) 0.0126(17) -0.0017(13) 0.0085(14) 0.0034(13)
O11 0.0229(19) 0.0045(15) 0.0131(17) -0.0003(13) 0.0106(14) 0.0020(13)
O12 0.027(2) 0.0064(16) 0.0129(18) -0.0018(14) 0.0068(15) 0.0003(14)
O13 0.0204(18) 0.0049(16) 0.023(2) -0.0020(14) 0.0048(15) 0.0037(14)
O14 0.0211(19) 0.0035(16) 0.026(2) -0.0020(15) 0.0040(16) 0.0035(14)
O15 0.044(3) 0.034(3) 0.043(3) 0.004(2) 0.003(2) 0.013(2)
N1 0.027(3) 0.017(2) 0.024(3) 0.002(2) 0.011(2) 0.0078(19)
O16 0.0162(17) 0.0084(16) 0.0152(18) -0.0026(14) 0.0036(14) 0.0006(13)
O17 0.0190(18) 0.0170(19) 0.0130(18) 0.0012(14) 0.0060(14) 0.0031(14)
O18 0.042(3) 0.057(4) 0.053(4) 0.014(3) 0.009(3) 0.022(3)
N2 0.032(3) 0.011(2) 0.024(3) 0.0023(19) 0.008(2) 0.0017(19)
O19 0.0194(18) 0.0102(17) 0.0187(19) 0.0005(14) 0.0040(14) 0.0083(14)
O20 0.037(2) 0.019(2) 0.015(2) 0.0004(16) 0.0028(17) -0.0036(17)
O21 0.035(3) 0.039(3) 0.056(4) 0.010(3) 0.003(3) 0.005(2)
N3 0.028(3) 0.012(2) 0.031(3) -0.002(2) 0.004(2) 0.0077(19)
C1 0.034(3) 0.005(2) 0.022(3) 0.000(2) 0.014(2) -0.005(2)
C2 0.017(2) 0.003(2) 0.018(2) -0.0004(18) 0.0085(19) 0.0006(17)
C3 0.020(2) 0.004(2) 0.014(2) 0.0011(18) 0.0059(19) 0.0021(18)
C4 0.018(2) 0.005(2) 0.007(2) -0.0026(17) 0.0050(17) 0.0036(17)
C5 0.015(2) 0.003(2) 0.013(2) -0.0006(17) 0.0049(17) 0.0039(16)
C6 0.023(3) 0.006(2) 0.012(2) 0.0002(18) 0.0094(19) -0.0008(18)
C7 0.022(2) 0.010(2) 0.008(2) -0.0016(18) 0.0059(18) 0.0045(19)
C8 0.038(3) 0.016(3) 0.012(3) -0.001(2) 0.014(2) 0.004(2)
C9 0.032(3) 0.007(2) 0.014(2) -0.0017(19) 0.008(2) 0.006(2)
C10 0.017(2) 0.003(2) 0.016(2) -0.0016(17) 0.0056(18) 0.0040(17)
C11 0.020(2) 0.006(2) 0.016(2) -0.0019(18) 0.0087(19) 0.0033(18)
C12 0.015(2) 0.005(2) 0.009(2) -0.0009(17) 0.0055(17) 0.0010(16)
C13 0.015(2) 0.0026(19) 0.006(2) -0.0006(16) 0.0060(16) 0.0018(16)
C14 0.021(2) 0.002(2) 0.014(2) -0.0008(17) 0.0091(19) 0.0019(17)
C15 0.017(2) 0.005(2) 0.011(2) 0.0004(17) 0.0045(18) 0.0015(17)
C16 0.031(3) 0.007(2) 0.019(3) 0.004(2) 0.014(2) 0.005(2)
C17 0.020(2) 0.012(2) 0.011(2) -0.0001(18) 0.0092(19) 0.0045(19)
C18 0.017(2) 0.008(2) 0.012(2) 0.0014(17) 0.0072(18) 0.0063(18)
C19 0.023(2) 0.004(2) 0.013(2) -0.0009(17) 0.0075(19) 0.0024(18)
C20 0.018(2) 0.004(2) 0.014(2) -0.0012(17) 0.0065(18) 0.0029(17)
C21 0.018(2) 0.006(2) 0.010(2) -0.0002(18) 0.0057(18) 0.0031(18)
C22 0.023(3) 0.007(2) 0.012(2) -0.0032(18) 0.0065(19) 0.0028(19)
C23 0.023(2) 0.007(2) 0.012(2) -0.0053(18) 0.0020(19) 0.0060(18)
C24 0.037(3) 0.006(2) 0.019(3) -0.005(2) 0.009(2) 0.000(2)
O22 0.024(2) 0.065(4) 0.030(3) 0.026(3) 0.005(2) -0.007(2)
C25 0.019(3) 0.017(3) 0.033(3) 0.000(2) 0.010(2) 0.003(2)
O23 0.027(2) 0.0111(18) 0.022(2) 0.0015(15) 0.0063(16) 0.0069(16)
C26 0.030(3) 0.016(3) 0.030(3) 0.004(2) 0.005(2) 0.012(2)
O24 0.029(2) 0.046(3) 0.016(2) 0.006(2) 0.0047(18) -0.005(2)
C27 0.028(4) 0.070(6) 0.040(4) -0.021(4) 0.008(3) 0.002(4)

loop_
_atom_type_symbol
_atom_type_description
_atom_type_scat_dispersion_real
_atom_type_scat_dispersion_imag
_atom_type_scat_source
C C 0.0033 0.0016 'International Tables Vol C Tables 4.2.6.8 and 6.1.1.4'
H H 0.0000 0.0000 'International Tables Vol C Tables 4.2.6.8 and 6.1.1.4'
Cu Cu 0.3201 1.2651 'International Tables Vol C Tables 4.2.6.8 and 6.1.1.4'
Dy Dy -0.1892 4.4098 'International Tables Vol C Tables 4.2.6.8 and 6.1.1.4'
O O 0.0106 0.0060 'International Tables Vol C Tables 4.2.6.8 and 6.1.1.4'
N N 0.0061 0.0033 'International Tables Vol C Tables 4.2.6.8 and 6.1.1.4'

loop_
_geom_angle_atom_site_label_1
_geom_angle_atom_site_label_2
_geom_angle_atom_site_label_3
_geom_angle
_geom_angle_site_symmetry_1
_geom_angle_site_symmetry_3
_geom_angle_publ_flag
O12 Cu1 O11 93.00(16) . . ?
O12 Cu1 O1 88.30(16) . . ?
O11 Cu1 O1 171.60(17) . . ?
O12 Cu1 O2 162.76(18) . . ?
O11 Cu1 O2 83.88(15) . . ?
O1 Cu1 O2 92.43(15) . . ?
O12 Cu1 O14 105.87(17) . . ?
O11 Cu1 O14 92.10(16) . . ?
O1 Cu1 O14 95.52(16) . . ?
O2 Cu1 O14 91.21(16) . . ?
O5 Cu2 O6 93.46(15) . . ?
O5 Cu2 O4 88.92(16) . . ?
O6 Cu2 O4 166.99(17) . . ?
O5 Cu2 O3 163.43(17) . . ?
O6 Cu2 O3 81.19(15) . . ?
O4 Cu2 O3 92.96(16) . . ?
O5 Cu2 O17 105.39(16) . . ?
O6 Cu2 O17 92.56(15) . . ?
O4 Cu2 O17 99.15(16) . . ?
O3 Cu2 O17 90.57(15) . . ?
O7 Cu3 O9 172.90(16) . . ?
O7 Cu3 O8 95.18(15) . . ?
O9 Cu3 O8 91.06(15) . . ?
O7 Cu3 O10 80.90(15) . . ?
O9 Cu3 O10 93.27(15) . . ?
O8 Cu3 O10 172.50(17) . . ?
O7 Cu3 O22 84.87(18) . . ?
O9 Cu3 O22 91.6(2) . . ?
O8 Cu3 O22 91.9(2) . . ?
O10 Cu3 O22 94.1(2) . . ?
O7 Cu3 O23 92.82(15) . . ?
O9 Cu3 O23 90.73(16) . . ?
O8 Cu3 O23 88.30(16) . . ?
O10 Cu3 O23 85.52(15) . . ?
O22 Cu3 O23 177.69(17) . . ?
O19 Dy1 O13 144.14(14) . . ?
O19 Dy1 O16 143.69(14) . . ?
O13 Dy1 O16 71.90(13) . . ?
O19 Dy1 O10 91.63(14) . . ?
O13 Dy1 O10 92.92(13) . . ?
O16 Dy1 O10 89.79(13) . . ?
O19 Dy1 O3 96.14(14) . . ?
O13 Dy1 O3 81.26(13) . . ?
O16 Dy1 O3 83.46(13) . . ?
O10 Dy1 O3 172.18(13) . . ?
O19 Dy1 O11 77.78(13) . . ?
O13 Dy1 O11 73.70(13) . . ?
O16 Dy1 O11 132.71(13) . . ?
O10 Dy1 O11 60.62(12) . . ?
O3 Dy1 O11 121.93(12) . . ?
O19 Dy1 O7 76.48(13) . . ?
O13 Dy1 O7 135.54(13) . . ?
O16 Dy1 O7 72.58(13) . . ?
O10 Dy1 O7 61.12(12) . . ?
O3 Dy1 O7 119.99(12) . . ?
O11 Dy1 O7 114.45(12) . . ?
O19 Dy1 O6 78.05(13) . . ?
O13 Dy1 O6 128.12(13) . . ?
O16 Dy1 O6 70.20(12) . . ?
O10 Dy1 O6 120.71(11) . . ?
O3 Dy1 O6 60.53(11) . . ?
O11 Dy1 O6 155.82(12) . . ?
O7 Dy1 O6 59.68(11) . . ?
O19 Dy1 O2 77.10(14) . . ?
O13 Dy1 O2 70.55(13) . . ?
O16 Dy1 O2 130.77(13) . . ?
O10 Dy1 O2 122.58(12) . . ?
O3 Dy1 O2 60.43(12) . . ?
O11 Dy1 O2 61.96(12) . . ?
O7 Dy1 O2 153.43(12) . . ?
O6 Dy1 O2 111.67(11) . . ?
C2 O1 Cu1 123.7(3) . . ?
C4 O2 Cu1 119.6(3) . . ?
C4 O2 Dy1 122.9(3) . . ?
Cu1 O2 Dy1 104.50(15) . . ?
C5 O3 Cu2 124.1(3) . . ?
C5 O3 Dy1 127.9(3) . . ?
Cu2 O3 Dy1 107.48(16) . . ?
C7 O4 Cu2 125.5(3) . . ?
C10 O5 Cu2 125.4(3) . . ?
C12 O6 Cu2 123.3(3) . . ?
C12 O6 Dy1 127.0(3) . . ?
Cu2 O6 Dy1 104.86(15) . . ?
C13 O7 Cu3 123.5(3) . . ?
C13 O7 Dy1 127.9(3) . . ?
Cu3 O7 Dy1 107.45(14) . . ?
C15 O8 Cu3 124.0(3) . . ?
C18 O9 Cu3 124.3(3) . . ?
C20 O10 Cu3 120.0(3) . . ?
C20 O10 Dy1 128.0(3) . . ?
Cu3 O10 Dy1 109.21(15) . . ?
C21 O11 Cu1 124.0(3) . . ?
C21 O11 Dy1 126.8(3) . . ?
Cu1 O11 Dy1 106.85(16) . . ?
C23 O12 Cu1 125.7(3) . . ?
N1 O13 Dy1 147.5(4) . . ?
N1 O14 Cu1 121.0(3) . . ?
O14 N1 O13 125.6(5) . . ?
O14 N1 O15 117.4(5) . . ?
O13 N1 O15 117.0(5) . . ?
N2 O16 Dy1 135.5(3) . . ?
N2 O17 Cu2 124.4(4) . . ?
O16 N2 O17 124.6(5) . . ?
O16 N2 O18 116.5(5) . . ?
O17 N2 O18 118.8(5) . . ?
N3 O19 Dy1 137.1(3) . . ?
O20 N3 O19 123.8(5) . . ?
O20 N3 O21 119.4(5) . . ?
O19 N3 O21 116.8(5) . . ?
C2 C1 H1 109.5 . . ?
C2 C1 H2 109.5 . . ?
H1 C1 H2 109.5 . . ?
C2 C1 H3 109.5 . . ?
H1 C1 H3 109.5 . . ?
H2 C1 H3 109.5 . . ?
O1 C2 C3 124.4(5) . . ?
O1 C2 C1 116.8(5) . . ?
C3 C2 C1 118.7(5) . . ?
C4 C3 C2 123.6(5) . . ?
C4 C3 H19 118.2 . . ?
C2 C3 H19 118.2 . . ?
O2 C4 C3 126.8(5) . . ?
O2 C4 C5 111.5(4) . . ?
C3 C4 C5 121.7(4) . . ?
O3 C5 C6 125.9(5) . . ?
O3 C5 C4 112.6(4) . . ?
C6 C5 C4 121.5(4) . . ?
C5 C6 C7 123.8(5) . . ?
C5 C6 H20 118.1 . . ?
C7 C6 H20 118.1 . . ?
O4 C7 C6 125.3(5) . . ?
O4 C7 C8 117.2(5) . . ?
C6 C7 C8 117.5(5) . . ?
C7 C8 H4 109.5 . . ?
C7 C8 H5 109.5 . . ?
H4 C8 H5 109.5 . . ?
C7 C8 H6 109.5 . . ?
H4 C8 H6 109.5 . . ?
H5 C8 H6 109.5 . . ?
C10 C9 H7 109.5 . . ?
C10 C9 H8 109.5 . . ?
H7 C9 H8 109.5 . . ?
C10 C9 H9 109.5 . . ?
H7 C9 H9 109.5 . . ?
H8 C9 H9 109.5 . . ?
O5 C10 C11 125.5(4) . . ?
O5 C10 C9 116.3(5) . . ?
C11 C10 C9 118.2(5) . . ?
C12 C11 C10 123.6(5) . . ?
C12 C11 H21 118.2 . . ?
C10 C11 H21 118.2 . . ?
O6 C12 C11 125.2(5) . . ?
O6 C12 C13 112.4(4) . . ?
C11 C12 C13 122.3(4) . . ?
O7 C13 C14 125.8(4) . . ?
O7 C13 C12 113.0(4) . . ?
C14 C13 C12 121.1(4) . . ?
C13 C14 C15 124.6(4) . . ?
C13 C14 H22 117.7 . . ?
C15 C14 H22 117.7 . . ?
O8 C15 C14 126.0(5) . . ?
O8 C15 C16 116.5(4) . . ?
C14 C15 C16 117.5(4) . . ?
C15 C16 H10 109.5 . . ?
C15 C16 H11 109.5 . . ?
H10 C16 H11 109.5 . . ?
C15 C16 H12 109.5 . . ?
H10 C16 H12 109.5 . . ?
H11 C16 H12 109.5 . . ?
C18 C17 H13 109.5 . . ?
C18 C17 H14 109.5 . . ?
H13 C17 H14 109.5 . . ?
C18 C17 H15 109.5 . . ?
H13 C17 H15 109.5 . . ?
H14 C17 H15 109.5 . . ?
O9 C18 C19 124.5(4) . . ?
O9 C18 C17 116.4(4) . . ?
C19 C18 C17 119.2(4) . . ?
C20 C19 C18 124.1(5) . . ?
C20 C19 H23 117.9 . . ?
C18 C19 H23 117.9 . . ?
O10 C20 C19 125.2(5) . . ?
O10 C20 C21 112.4(4) . . ?
C19 C20 C21 122.3(4) . . ?
O11 C21 C22 125.0(5) . . ?
O11 C21 C20 112.0(4) . . ?
C22 C21 C20 123.0(5) . . ?
C21 C22 C23 123.9(5) . . ?
C21 C22 H24 118.1 . . ?
C23 C22 H24 118.1 . . ?
O12 C23 C22 125.2(5) . . ?
O12 C23 C24 115.5(5) . . ?
C22 C23 C24 119.4(5) . . ?
C23 C24 H16 109.5 . . ?
C23 C24 H17 109.5 . . ?
H16 C24 H17 109.5 . . ?
C23 C24 H18 109.5 . . ?
H16 C24 H18 109.5 . . ?
H17 C24 H18 109.5 . . ?
C25 O22 Cu3 130.9(4) . . ?
C25 O22 H22A 114.5 . . ?
Cu3 O22 H22A 114.5 . . ?
O22 C25 H25 109.5 . . ?
O22 C25 H26 109.5 . . ?
H25 C25 H26 109.5 . . ?
O22 C25 H27 109.5 . . ?
H25 C25 H27 109.5 . . ?
H26 C25 H27 109.5 . . ?
C26 O23 Cu3 118.4(4) . . ?
C26 O23 H23A 120.8 . . ?
Cu3 O23 H23A 120.8 . . ?
O23 C26 H28 109.5 . . ?
O23 C26 H29 109.5 . . ?
H28 C26 H29 109.5 . . ?
O23 C26 H30 109.5 . . ?
H28 C26 H30 109.5 . . ?
H29 C26 H30 109.5 . . ?
C27 O24 H34 109.5 . . ?
O24 C27 H31 109.5 . . ?
O24 C27 H32 109.5 . . ?
H31 C27 H32 109.5 . . ?
O24 C27 H33 109.5 . . ?
H31 C27 H33 109.5 . . ?
H32 C27 H33 109.5 . . ?

loop_
_geom_bond_atom_site_label_1
_geom_bond_atom_site_label_2
_geom_bond_distance
_geom_bond_site_symmetry_2
_geom_bond_publ_flag
Cu1 O12 1.921(4) . ?
Cu1 O11 1.929(4) . ?
Cu1 O1 1.936(4) . ?
Cu1 O2 1.946(4) . ?
Cu1 O14 2.208(4) . ?
Cu2 O5 1.924(4) . ?
Cu2 O6 1.927(4) . ?
Cu2 O4 1.934(4) . ?
Cu2 O3 1.941(4) . ?
Cu2 O17 2.276(4) . ?
Cu3 O7 1.929(4) . ?
Cu3 O9 1.929(4) . ?
Cu3 O8 1.940(4) . ?
Cu3 O10 1.955(4) . ?
Cu3 O22 2.303(5) . ?
Cu3 O23 2.487(4) . ?
Dy1 O19 2.206(4) . ?
Dy1 O13 2.309(4) . ?
Dy1 O16 2.358(4) . ?
Dy1 O10 2.443(4) . ?
Dy1 O3 2.455(4) . ?
Dy1 O11 2.491(4) . ?
Dy1 O7 2.512(4) . ?
Dy1 O6 2.537(3) . ?
Dy1 O2 2.540(4) . ?
O1 C2 1.254(7) . ?
O2 C4 1.305(6) . ?
O3 C5 1.294(6) . ?
O4 C7 1.258(7) . ?
O5 C10 1.262(6) . ?
O6 C12 1.297(6) . ?
O7 C13 1.291(6) . ?
O8 C15 1.257(6) . ?
O9 C18 1.262(6) . ?
O10 C20 1.306(6) . ?
O11 C21 1.294(6) . ?
O12 C23 1.257(7) . ?
O13 N1 1.275(6) . ?
O14 N1 1.248(7) . ?
O15 N1 1.511(8) . ?
O16 N2 1.256(7) . ?
O17 N2 1.264(7) . ?
O18 N2 1.521(8) . ?
O19 N3 1.278(7) . ?
O20 N3 1.232(7) . ?
O21 N3 1.519(8) . ?
C1 C2 1.501(7) . ?
C1 H1 0.9800 . ?
C1 H2 0.9800 . ?
C1 H3 0.9800 . ?
C2 C3 1.438(7) . ?
C3 C4 1.360(7) . ?
C3 H19 0.9500 . ?
C4 C5 1.521(6) . ?
C5 C6 1.376(7) . ?
C6 C7 1.431(7) . ?
C6 H20 0.9500 . ?
C7 C8 1.508(7) . ?
C8 H4 0.9800 . ?
C8 H5 0.9800 . ?
C8 H6 0.9800 . ?
C9 C10 1.505(7) . ?
C9 H7 0.9800 . ?
C9 H8 0.9800 . ?
C9 H9 0.9800 . ?
C10 C11 1.421(7) . ?
C11 C12 1.377(7) . ?
C11 H21 0.9500 . ?
C12 C13 1.514(6) . ?
C13 C14 1.381(6) . ?
C14 C15 1.425(7) . ?
C14 H22 0.9500 . ?
C15 C16 1.505(7) . ?
C16 H10 0.9800 . ?
C16 H11 0.9800 . ?
C16 H12 0.9800 . ?
C17 C18 1.503(7) . ?
C17 H13 0.9800 . ?
C17 H14 0.9800 . ?
C17 H15 0.9800 . ?
C18 C19 1.442(7) . ?
C19 C20 1.378(7) . ?
C19 H23 0.9500 . ?
C20 C21 1.508(7) . ?
C21 C22 1.380(7) . ?
C22 C23 1.419(7) . ?
C22 H24 0.9500 . ?
C23 C24 1.507(7) . ?
C24 H16 0.9800 . ?
C24 H17 0.9800 . ?
C24 H18 0.9800 . ?
O22 C25 1.409(7) . ?
O22 H22A 0.9500 . ?
C25 H25 0.9800 . ?
C25 H26 0.9800 . ?
C25 H27 0.9800 . ?
O23 C26 1.418(7) . ?
O23 H23A 0.9500 . ?
C26 H28 0.9800 . ?
C26 H29 0.9800 . ?
C26 H30 0.9800 . ?
O24 C27 1.393(9) . ?
O24 H34 0.8400 . ?
C27 H31 0.9800 . ?
C27 H32 0.9800 . ?
C27 H33 0.9800 . ?

loop_
_geom_torsion_atom_site_label_1
_geom_torsion_atom_site_label_2
_geom_torsion_atom_site_label_3
_geom_torsion_atom_site_label_4
_geom_torsion
_geom_torsion_site_symmetry_1
_geom_torsion_site_symmetry_2
_geom_torsion_site_symmetry_3
_geom_torsion_site_symmetry_4
_geom_torsion_publ_flag
Cu1 O14 N1 O13 -4.5(8) . . . . ?
Cu1 O14 N1 O15 175.5(4) . . . . ?
Dy1 O13 N1 O14 -0.7(11) . . . . ?
Dy1 O13 N1 O15 179.3(5) . . . . ?
Dy1 O16 N2 O17 -42.6(8) . . . . ?
Dy1 O16 N2 O18 137.6(4) . . . . ?
Cu2 O17 N2 O16 8.3(7) . . . . ?
Cu2 O17 N2 O18 -172.0(4) . . . . ?
Dy1 O19 N3 O20 -73.0(8) . . . . ?
Dy1 O19 N3 O21 106.9(6) . . . . ?
Cu1 O1 C2 C3 13.8(7) . . . . ?
Cu1 O1 C2 C1 -168.7(4) . . . . ?
O1 C2 C3 C4 6.9(8) . . . . ?
C1 C2 C3 C4 -170.6(5) . . . . ?
Cu1 O2 C4 C3 -23.0(7) . . . . ?
Dy1 O2 C4 C3 -158.3(4) . . . . ?
Cu1 O2 C4 C5 160.7(3) . . . . ?
Dy1 O2 C4 C5 25.4(5) . . . . ?
C2 C3 C4 O2 -1.2(9) . . . . ?
C2 C3 C4 C5 174.8(5) . . . . ?
Cu2 O3 C5 C6 -12.0(7) . . . . ?
Dy1 O3 C5 C6 177.3(4) . . . . ?
Cu2 O3 C5 C4 168.3(3) . . . . ?
Dy1 O3 C5 C4 -2.4(6) . . . . ?
O2 C4 C5 O3 -14.5(6) . . . . ?
C3 C4 C5 O3 168.9(5) . . . . ?
O2 C4 C5 C6 165.8(5) . . . . ?
C3 C4 C5 C6 -10.8(8) . . . . ?
O3 C5 C6 C7 -0.2(9) . . . . ?
C4 C5 C6 C7 179.5(5) . . . . ?
Cu2 O4 C7 C6 8.5(8) . . . . ?
Cu2 O4 C7 C8 -169.6(4) . . . . ?
C5 C6 C7 O4 2.2(9) . . . . ?
C5 C6 C7 C8 -179.7(5) . . . . ?
Cu2 O5 C10 C11 -2.7(8) . . . . ?
Cu2 O5 C10 C9 178.0(4) . . . . ?
O5 C10 C11 C12 5.1(9) . . . . ?
C9 C10 C11 C12 -175.6(5) . . . . ?
Cu2 O6 C12 C11 -22.7(7) . . . . ?
Dy1 O6 C12 C11 -174.4(4) . . . . ?
Cu2 O6 C12 C13 153.8(3) . . . . ?
Dy1 O6 C12 C13 2.1(6) . . . . ?
C10 C11 C12 O6 8.9(9) . . . . ?
C10 C11 C12 C13 -167.2(5) . . . . ?
Cu3 O7 C13 C14 11.4(7) . . . . ?
Dy1 O7 C13 C14 177.7(4) . . . . ?
Cu3 O7 C13 C12 -165.5(3) . . . . ?
Dy1 O7 C13 C12 0.8(6) . . . . ?
O6 C12 C13 O7 -1.7(6) . . . . ?
C11 C12 C13 O7 174.9(5) . . . . ?
O6 C12 C13 C14 -178.8(5) . . . . ?
C11 C12 C13 C14 -2.2(8) . . . . ?
O7 C13 C14 C15 -6.8(9) . . . . ?
C12 C13 C14 C15 169.9(5) . . . . ?
Cu3 O8 C15 C14 0.6(8) . . . . ?
Cu3 O8 C15 C16 180.0(4) . . . . ?
C13 C14 C15 O8 0.0(9) . . . . ?
C13 C14 C15 C16 -179.3(5) . . . . ?
Cu3 O9 C18 C19 -2.3(7) . . . . ?
Cu3 O9 C18 C17 177.9(3) . . . . ?
O9 C18 C19 C20 -13.6(9) . . . . ?
C17 C18 C19 C20 166.1(5) . . . . ?
Cu3 O10 C20 C19 26.3(7) . . . . ?
Dy1 O10 C20 C19 -174.8(4) . . . . ?
Cu3 O10 C20 C21 -155.8(3) . . . . ?
Dy1 O10 C20 C21 3.1(6) . . . . ?
C18 C19 C20 O10 -0.4(9) . . . . ?
C18 C19 C20 C21 -178.1(5) . . . . ?
Cu1 O11 C21 C22 16.2(8) . . . . ?
Dy1 O11 C21 C22 176.2(4) . . . . ?
Cu1 O11 C21 C20 -164.6(3) . . . . ?
Dy1 O11 C21 C20 -4.5(6) . . . . ?
O10 C20 C21 O11 0.9(6) . . . . ?
C19 C20 C21 O11 178.9(5) . . . . ?
O10 C20 C21 C22 -179.8(5) . . . . ?
C19 C20 C21 C22 -1.8(8) . . . . ?
O11 C21 C22 C23 0.6(9) . . . . ?
C20 C21 C22 C23 -178.6(5) . . . . ?
Cu1 O12 C23 C22 -1.3(8) . . . . ?
Cu1 O12 C23 C24 178.4(4) . . . . ?
C21 C22 C23 O12 -8.9(9) . . . . ?
C21 C22 C23 C24 171.4(5) . . . . ?
